data_7227951
loop_
_publ_author_name
'Yu, Yuehai'
'Chen, Shusen'
'Li, Xin'
'Jin, Shaohua'
'Li, Lijie'
'Zhang, Guangyuan'
'Ma, Xiao'
'Shu, Qinghai'

_publ_section_title
;
 The novel compound
 dimethylamine-5,5&#x2032;-bistetrazole-1,1&#x2032;-diolate: crystal
 structure, thermal investigation, safety evaluation and theoretical
 studies
;
_journal_issue 30
_journal_name_full 'RSC Adv.'
_journal_page_first 18523
_journal_paper_doi 10.1039/C7RA00908A
_journal_volume 7
_journal_year 2017
_chemical_formula_sum 'C6 H16 N18 O6'
_chemical_formula_weight 436.37
_chemical_name_systematic
; 
 ? 
;
_space_group_IT_number 14
_symmetry_cell_setting monoclinic
_symmetry_space_group_name_Hall '-P 2yn'
_symmetry_space_group_name_H-M 'P 1 21/n 1'
_atom_sites_solution_hydrogens geom
_atom_sites_solution_primary direct
_atom_sites_solution_secondary difmap
_audit_creation_method SHELXL-97
_audit_update_record
;
2016-07-15 deposited with the CCDC.
2017-03-03 downloaded from the CCDC.
;
_cell_angle_alpha 90.00
_cell_angle_beta 100.365(9)
_cell_angle_gamma 90.00
_cell_formula_units_Z 2
_cell_length_a 4.864(4)
_cell_length_b 25.342(20)
_cell_length_c 6.732(5)
_cell_measurement_reflns_used 2491
_cell_measurement_temperature 153(2)
_cell_measurement_theta_max 29.027
_cell_measurement_theta_min 3.076
_cell_volume 816.3(11)
_computing_cell_refinement 'CrystalClear (Rigaku Inc., 2008)'
_computing_data_collection 'CrystalClear (Rigaku Inc., 2008)'
_computing_data_reduction 'CrystalClear (Rigaku Inc., 2008)'
_computing_structure_refinement 'SHELXL-97 (Sheldrick, 1997)'
_computing_structure_solution 'SHELXS-97 (Sheldrick, 1990)'
_diffrn_ambient_temperature 153(2)
_diffrn_detector_area_resol_mean 28.5714
_diffrn_measured_fraction_theta_full 0.991
_diffrn_measured_fraction_theta_max 0.991
_diffrn_measurement_device_type AFC10/Saturn724+
_diffrn_measurement_method 'phi and omega scans'
_diffrn_radiation_monochromator graphite
_diffrn_radiation_source 'Rotating Anode'
_diffrn_radiation_type MoK\a
_diffrn_radiation_wavelength 0.71073
_diffrn_reflns_av_R_equivalents 0.0660
_diffrn_reflns_av_sigmaI/netI 0.0850
_diffrn_reflns_limit_h_max 6
_diffrn_reflns_limit_h_min -6
_diffrn_reflns_limit_k_max 33
_diffrn_reflns_limit_k_min -34
_diffrn_reflns_limit_l_max 9
_diffrn_reflns_limit_l_min -9
_diffrn_reflns_number 7385
_diffrn_reflns_theta_full 29.01
_diffrn_reflns_theta_max 29.01
_diffrn_reflns_theta_min 3.18
_diffrn_standards_decay_% 0
_diffrn_standards_interval_count 0
_diffrn_standards_interval_time 0
_diffrn_standards_number 0
_exptl_absorpt_coefficient_mu 0.154
_exptl_absorpt_correction_T_max 0.9962
_exptl_absorpt_correction_T_min 0.9554
_exptl_absorpt_correction_type multi-scan
_exptl_crystal_colour Yellow
_exptl_crystal_density_diffrn 1.776
_exptl_crystal_density_method 'not measured'
_exptl_crystal_description Prism
_exptl_crystal_F_000 452
_exptl_crystal_size_max 0.30
_exptl_crystal_size_mid 0.19
_exptl_crystal_size_min 0.03
_refine_diff_density_max 0.823
_refine_diff_density_min -0.449
_refine_diff_density_rms 0.131
_refine_ls_extinction_coef 0.014(6)
_refine_ls_extinction_expression Fc^*^=kFc[1+0.001xFc^2^\l^3^/sin(2\q)]^-1/4^
_refine_ls_extinction_method SHELXL
_refine_ls_goodness_of_fit_ref 0.998
_refine_ls_hydrogen_treatment constr
_refine_ls_matrix_type full
_refine_ls_number_parameters 178
_refine_ls_number_reflns 2166
_refine_ls_number_restraints 10
_refine_ls_restrained_S_all 0.996
_refine_ls_R_factor_all 0.1300
_refine_ls_R_factor_gt 0.1042
_refine_ls_shift/su_max 0.000
_refine_ls_shift/su_mean 0.000
_refine_ls_structure_factor_coef Fsqd
_refine_ls_weighting_details 'calc w=1/[\s^2^(Fo^2^)+(0.0858P)^2^+5.6900P] where P=(Fo^2^+2Fc^2^)/3'
_refine_ls_weighting_scheme calc
_refine_ls_wR_factor_gt 0.2663
_refine_ls_wR_factor_ref 0.2781
_reflns_number_gt 1326
_reflns_number_total 2166
_reflns_threshold_expression >2sigma(I)
_cod_data_source_file c7ra00908a2.cif
_cod_data_source_block bo4053
_cod_depositor_comments
;
The following automatic conversions were performed:

'_symmetry_cell_setting' value 'Monoclinic' changed to 'monoclinic'
according to
/home/data/users/saulius/crontab/automatic-downloads/rss-feeds/RSC/lib/dictionaries/cif_core.dic
dictionary named 'cif_core.dic' version 2.4.2 from 2011-04-26.

Automatic conversion script
Id: cif_fix_values 4973 2017-02-22 13:04:09Z antanas 

The following automatic conversions were performed:

'_exptl_absorpt_correction_type' value 'Multi-scans' was replaced
with the value 'multi-scan' as specified in the replacement file
'src/cod-tools/trunk/data/replacement-values/replacement_values.lst'.

Automatic conversion script
Id: cif_fix_values 5376 2017-05-30 11:51:03Z andrius 
;
_cod_original_cell_volume 816.2(11)
_cod_original_sg_symbol_H-M P2(1)/n
_cod_database_code 7227951

loop_
_symmetry_equiv_pos_as_xyz
'x, y, z'
'-x+1/2, y+1/2, -z+1/2'
'-x, -y, -z'
'x-1/2, -y-1/2, z-1/2'

loop_
_atom_site_label
_atom_site_type_symbol
_atom_site_fract_x
_atom_site_fract_y
_atom_site_fract_z
_atom_site_U_iso_or_equiv
_atom_site_adp_type
_atom_site_occupancy
_atom_site_symmetry_multiplicity
_atom_site_calc_flag
_atom_site_refinement_flags
_atom_site_disorder_assembly
_atom_site_disorder_group
O1 O 0.1169(7) 0.63755(14) 0.8354(6) 0.0316(9) Uani 1 1 d . . .
O2 O 0.4244(8) 0.58395(15) 1.0141(5) 0.0334(9) Uani 1 1 d . . .
N1 N 0.9425(8) 0.49664(16) 0.7607(6) 0.0219(8) Uani 1 1 d . . .
N2 N 0.7515(9) 0.52848(15) 0.8310(6) 0.0234(8) Uani 1 1 d . . .
N3 N 0.7239(8) 0.55078(15) 0.5092(6) 0.0227(8) Uani 1 1 d . . .
N4 N 0.4151(8) 0.59650(15) 0.6762(6) 0.0235(8) Uani 1 1 d . . .
N5 N 0.3213(9) 0.60560(15) 0.8452(6) 0.0255(9) Uani 1 1 d . . .
C1 C 0.9159(9) 0.51186(17) 0.5674(7) 0.0203(9) Uani 1 1 d . . .
C2 C 0.6244(9) 0.55990(17) 0.6810(7) 0.0213(9) Uani 1 1 d . . .
O3 O -0.3395(13) 0.6829(3) 0.3637(14) 0.0336(19) Uani 0.78(3) 1 d PD A 1
C3 C -0.1240(15) 0.7069(3) 0.3350(17) 0.021(2) Uani 0.78(3) 1 d PD A 1
N6 N 0.0838(15) 0.6241(2) 0.3090(16) 0.0155(13) Uani 0.78(3) 1 d PD A 1
H6A H 0.1816 0.6155 0.4331 0.019 Uiso 0.78(3) 1 calc PR A 1
H6B H 0.1631 0.6082 0.2121 0.019 Uiso 0.78(3) 1 calc PR A 1
H6C H -0.0961 0.6129 0.2986 0.019 Uiso 0.78(3) 1 calc PR A 1
N7 N 0.088(2) 0.6799(3) 0.283(4) 0.024(2) Uani 0.78(3) 1 d PD A 1
H7 H 0.2232 0.6957 0.2346 0.029 Uiso 0.78(3) 1 calc PR A 1
N8 N -0.0912(17) 0.7597(2) 0.3487(16) 0.027(2) Uani 0.78(3) 1 d PD A 1
H8 H -0.2220 0.7797 0.3846 0.033 Uiso 0.78(3) 1 calc PR A 1
N9 N 0.157(2) 0.7826(4) 0.304(3) 0.033(3) Uani 0.78(3) 1 d PD A 1
H9A H 0.2426 0.8016 0.4127 0.040 Uiso 0.78(3) 1 calc PR A 1
H9B H 0.1134 0.8042 0.1954 0.040 Uiso 0.78(3) 1 calc PR A 1
H9C H 0.2735 0.7566 0.2768 0.040 Uiso 0.78(3) 1 calc PR A 1
O3' O -0.348(5) 0.6843(10) 0.270(10) 0.079(16) Uani 0.22(3) 1 d PD A 2
C3' C -0.120(6) 0.7082(9) 0.273(9) 0.060(19) Uani 0.22(3) 1 d PD A 2
N6' N 0.084(6) 0.6248(10) 0.253(5) 0.0155(13) Uani 0.22(3) 1 d PD A 2
H6'1 H 0.2022 0.6107 0.3605 0.019 Uiso 0.22(3) 1 calc PR A 2
H6'2 H 0.1291 0.6122 0.1365 0.019 Uiso 0.22(3) 1 calc PR A 2
H6'3 H -0.0947 0.6157 0.2599 0.019 Uiso 0.22(3) 1 calc PR A 2
N7' N 0.110(8) 0.6809(10) 0.258(14) 0.024(2) Uani 0.22(3) 1 d PD A 2
H7' H 0.2690 0.6966 0.2507 0.029 Uiso 0.22(3) 1 calc PR A 2
N8' N -0.097(7) 0.7612(9) 0.266(8) 0.072(17) Uani 0.22(3) 1 d PD A 2
H8' H -0.2424 0.7808 0.2170 0.087 Uiso 0.22(3) 1 calc PR A 2
N9' N 0.166(8) 0.7848(13) 0.340(13) 0.033(3) Uani 0.22(3) 1 d PD A 2
H9'1 H 0.1446 0.8107 0.4298 0.040 Uiso 0.22(3) 1 calc PR A 2
H9'2 H 0.2355 0.7990 0.2352 0.040 Uiso 0.22(3) 1 calc PR A 2
H9'3 H 0.2863 0.7600 0.4025 0.040 Uiso 0.22(3) 1 calc PR A 2

loop_
_atom_site_aniso_label
_atom_site_aniso_U_11
_atom_site_aniso_U_22
_atom_site_aniso_U_33
_atom_site_aniso_U_23
_atom_site_aniso_U_13
_atom_site_aniso_U_12
O1 0.0275(18) 0.0292(18) 0.041(2) -0.0028(15) 0.0139(15) 0.0055(15)
O2 0.040(2) 0.041(2) 0.0202(18) 0.0041(15) 0.0085(15) 0.0087(17)
N1 0.0237(19) 0.0250(18) 0.0181(18) 0.0017(14) 0.0065(14) 0.0031(15)
N2 0.028(2) 0.0223(17) 0.0207(19) 0.0003(14) 0.0059(15) 0.0030(16)
N3 0.0218(18) 0.0283(19) 0.0187(18) -0.0021(15) 0.0056(14) 0.0016(16)
N4 0.026(2) 0.0242(18) 0.0209(19) -0.0012(15) 0.0055(15) 0.0040(16)
N5 0.033(2) 0.0217(18) 0.023(2) 0.0015(15) 0.0076(16) -0.0027(16)
C1 0.020(2) 0.022(2) 0.019(2) -0.0008(16) 0.0038(16) -0.0007(17)
C2 0.021(2) 0.023(2) 0.020(2) -0.0017(16) 0.0068(16) -0.0014(17)
O3 0.022(3) 0.028(3) 0.053(5) 0.005(3) 0.014(3) 0.001(2)
C3 0.017(3) 0.023(4) 0.024(5) 0.001(2) 0.004(2) 0.004(3)
N6 0.0210(19) 0.0211(18) 0.006(4) 0.002(2) 0.006(3) 0.0043(15)
N7 0.027(3) 0.0178(18) 0.029(7) 0.0032(18) 0.011(2) -0.0001(17)
N8 0.022(3) 0.018(3) 0.044(5) -0.002(3) 0.014(3) -0.002(2)
N9 0.036(3) 0.028(2) 0.037(9) 0.000(3) 0.011(3) -0.005(2)
O3' 0.07(2) 0.017(11) 0.13(4) 0.019(18) -0.03(2) -0.010(11)
C3' 0.06(3) 0.05(2) 0.06(4) 0.00(2) -0.01(2) -0.03(2)
N6' 0.0210(19) 0.0211(18) 0.006(4) 0.002(2) 0.006(3) 0.0043(15)
N7' 0.027(3) 0.0178(18) 0.029(7) 0.0032(18) 0.011(2) -0.0001(17)
N8' 0.05(2) 0.08(3) 0.07(3) -0.03(2) -0.04(2) 0.030(17)
N9' 0.036(3) 0.028(2) 0.037(9) 0.000(3) 0.011(3) -0.005(2)

loop_
_atom_type_symbol
_atom_type_description
_atom_type_scat_dispersion_real
_atom_type_scat_dispersion_imag
_atom_type_scat_source
C C 0.0033 0.0016 'International Tables Vol C Tables 4.2.6.8 and 6.1.1.4'
H H 0.0000 0.0000 'International Tables Vol C Tables 4.2.6.8 and 6.1.1.4'
N N 0.0061 0.0033 'International Tables Vol C Tables 4.2.6.8 and 6.1.1.4'
O O 0.0106 0.0060 'International Tables Vol C Tables 4.2.6.8 and 6.1.1.4'

loop_
_geom_angle_atom_site_label_1
_geom_angle_atom_site_label_2
_geom_angle_atom_site_label_3
_geom_angle
_geom_angle_site_symmetry_3
C1 N1 N2 102.2(4) .
C2 N2 N1 109.6(4) .
C2 N3 C1 102.1(4) .
N5 N4 C2 117.9(4) .
O1 N5 O2 119.7(4) .
O1 N5 N4 117.0(4) .
O2 N5 N4 123.3(4) .
N1 C1 N3 115.3(4) .
N1 C1 C1 121.2(5) 3_766
N3 C1 C1 123.5(5) 3_766
N2 C2 N3 110.7(4) .
N2 C2 N4 131.0(4) .
N3 C2 N4 118.3(4) .
O3 C3 N7 119.8(6) .
O3 C3 N8 124.2(6) .
N7 C3 N8 116.0(6) .
C3 N7 N6 116.5(6) .
C3 N7 H7 121.8 .
N6 N7 H7 121.8 .
C3 N8 N9 119.1(6) .
C3 N8 H8 120.5 .
N9 N8 H8 120.5 .
O3' C3' N7' 119.7(8) .
O3' C3' N8' 123.9(8) .
N7' C3' N8' 115.8(8) .
N7' N6' H6'1 109.5 .
N7' N6' H6'2 109.5 .
H6'1 N6' H6'2 109.5 .
N7' N6' H6'3 109.5 .
H6'1 N6' H6'3 109.5 .
H6'2 N6' H6'3 109.5 .
C3' N7' N6' 116.6(7) .
C3' N7' H7' 121.7 .
N6' N7' H7' 121.7 .
C3' N8' N9' 119.0(8) .
C3' N8' H8' 120.5 .
N9' N8' H8' 120.5 .
N8' N9' H9'1 109.5 .
N8' N9' H9'2 109.5 .
H9'1 N9' H9'2 109.5 .
N8' N9' H9'3 109.5 .
H9'1 N9' H9'3 109.5 .
H9'2 N9' H9'3 109.5 .

loop_
_geom_bond_atom_site_label_1
_geom_bond_atom_site_label_2
_geom_bond_distance
_geom_bond_site_symmetry_2
O1 N5 1.274(5) .
O2 N5 1.281(5) .
N1 C1 1.341(6) .
N1 N2 1.377(5) .
N2 C2 1.346(6) .
N3 C2 1.351(6) .
N3 C1 1.366(6) .
N4 N5 1.320(6) .
N4 C2 1.373(6) .
C1 C1 1.456(9) 3_766
O3 C3 1.257(8) .
C3 N7 1.336(8) .
C3 N8 1.349(8) .
N6 N7 1.426(6) .
N6 H6A 0.9100 .
N6 H6B 0.9100 .
N6 H6C 0.9100 .
N7 H7 0.8800 .
N8 N9 1.417(12) .
N8 H8 0.8800 .
N9 H9A 0.9100 .
N9 H9B 0.9100 .
N9 H9C 0.9100 .
O3' C3' 1.258(9) .
C3' N7' 1.336(8) .
C3' N8' 1.349(9) .
N6' N7' 1.426(7) .
N6' H6'1 0.9100 .
N6' H6'2 0.9100 .
N6' H6'3 0.9100 .
N7' H7' 0.8800 .
N8' N9' 1.417(13) .
N8' H8' 0.8800 .
N9' H9'1 0.9100 .
N9' H9'2 0.9100 .
N9' H9'3 0.9100 .

loop_
_geom_torsion_atom_site_label_1
_geom_torsion_atom_site_label_2
_geom_torsion_atom_site_label_3
_geom_torsion_atom_site_label_4
_geom_torsion
_geom_torsion_site_symmetry_4
C1 N1 N2 C2 0.2(5) .
C2 N4 N5 O1 -176.3(4) .
C2 N4 N5 O2 3.4(7) .
N2 N1 C1 N3 0.1(5) .
N2 N1 C1 C1 179.6(5) 3_766
C2 N3 C1 N1 -0.3(5) .
C2 N3 C1 C1 -179.8(5) 3_766
N1 N2 C2 N3 -0.4(5) .
N1 N2 C2 N4 177.5(5) .
C1 N3 C2 N2 0.4(5) .
C1 N3 C2 N4 -177.8(4) .
N5 N4 C2 N2 3.0(7) .
N5 N4 C2 N3 -179.3(4) .
O3 C3 N7 N6 -14(2) .
N8 C3 N7 N6 167.1(13) .
O3 C3 N8 N9 -177.3(12) .
N7 C3 N8 N9 1(2) .
O3' C3' N7' N6' -4(9) .
N8' C3' N7' N6' -177(6) .
O3' C3' N8' N9' 158(6) .
N7' C3' N8' N9' -30(7) .
